data_1549119
loop_
_publ_author_name
'Thangavadivale, Vargini'
'Aguiar, Pedro M.'
'Jasim, Naseralla A.'
'Pike, Sarah J.'
'Smith, Dan A.'
'Whitwood, Adrian C.'
'Brammer, Lee'
'Perutz, Robin N.'

_publ_section_title
;
 Self-complementary nickel halides enable multifaceted comparisons of
 intermolecular halogen bonds: fluoride ligands <i>vs.</i> other halides.
;
_journal_issue 15
_journal_name_full 'Chemical science'
_journal_page_first 3767
_journal_page_last 3781
_journal_paper_doi 10.1039/c8sc00890f
_journal_volume 9
_journal_year 2018
_chemical_formula_moiety 'C18 H30 Cl F4 I Ni P2'
_chemical_formula_sum 'C18 H30 Cl F4 I Ni P2'
_chemical_formula_weight 605.42
_space_group_crystal_system monoclinic
_space_group_IT_number 4
_space_group_name_Hall 'P 2yb'
_space_group_name_H-M_alt 'P 1 21 1'
_symmetry_space_group_name_Hall 'P 2yb'
_symmetry_space_group_name_H-M 'P 1 21 1'
_atom_sites_solution_hydrogens mixed
_atom_sites_solution_primary direct
_audit_creation_date 2014-05-06
_audit_creation_method
;
Olex2 1.2
(compiled 2014.03.20 svn.r2914 for OlexSys, GUI svn.r4816)
;
_audit_update_record
;
2018-02-23 deposited with the CCDC.
2018-03-19 downloaded from the CCDC.
;
_cell_angle_alpha 90
_cell_angle_beta 95.220(2)
_cell_angle_gamma 90
_cell_formula_units_Z 2
_cell_length_a 9.2736(2)
_cell_length_b 13.2118(3)
_cell_length_c 9.8170(2)
_cell_measurement_reflns_used 6386
_cell_measurement_temperature 110.05(10)
_cell_measurement_theta_max 31.5940
_cell_measurement_theta_min 3.5190
_cell_volume 1197.80(4)
_computing_cell_refinement
;
CrysAlisPro, Agilent Technologies,
Version 1.171.37.33 (release 27-03-2014 CrysAlis171 .NET)
(compiled Mar 27 2014,17:12:48)
;
_computing_data_collection
;
CrysAlisPro, Agilent Technologies,
Version 1.171.37.33 (release 27-03-2014 CrysAlis171 .NET)
(compiled Mar 27 2014,17:12:48)
;
_computing_data_reduction
;
CrysAlisPro, Agilent Technologies,
Version 1.171.37.33 (release 27-03-2014 CrysAlis171 .NET)
(compiled Mar 27 2014,17:12:48)
;
_computing_molecular_graphics 'Olex2 (Dolomanov et al., 2009)'
_computing_publication_material 'Olex2 (Dolomanov et al., 2009)'
_computing_structure_refinement 'ShelXL (Sheldrick, 2008)'
_computing_structure_solution 'ShelXS (Sheldrick, 2008)'
_diffrn_ambient_environment N~2~
_diffrn_ambient_temperature 110.05(10)
_diffrn_detector 'CCD plate'
_diffrn_detector_area_resol_mean 16.1450
_diffrn_detector_type Eos
_diffrn_measured_fraction_theta_full 0.998
_diffrn_measured_fraction_theta_max 0.998
_diffrn_measurement_device 'four-circle diffractometer'
_diffrn_measurement_device_type 'SuperNova, Single source at offset, Eos'
_diffrn_measurement_method '\w scans'
_diffrn_orient_matrix_UB_11 0.0167835000
_diffrn_orient_matrix_UB_12 0.0308499000
_diffrn_orient_matrix_UB_13 -0.0555291000
_diffrn_orient_matrix_UB_21 0.0104079000
_diffrn_orient_matrix_UB_22 0.0420152000
_diffrn_orient_matrix_UB_23 0.0448497000
_diffrn_orient_matrix_UB_31 0.0742031000
_diffrn_orient_matrix_UB_32 -0.0128255000
_diffrn_orient_matrix_UB_33 0.0131907000
_diffrn_radiation_monochromator mirror
_diffrn_radiation_probe x-ray
_diffrn_radiation_type MoK\a
_diffrn_radiation_wavelength 0.71073
_diffrn_reflns_av_R_equivalents 0.0241
_diffrn_reflns_av_unetI/netI 0.0392
_diffrn_reflns_Laue_measured_fraction_full 0.998
_diffrn_reflns_Laue_measured_fraction_max 0.998
_diffrn_reflns_limit_h_max 13
_diffrn_reflns_limit_h_min -13
_diffrn_reflns_limit_k_max 17
_diffrn_reflns_limit_k_min -18
_diffrn_reflns_limit_l_max 13
_diffrn_reflns_limit_l_min -13
_diffrn_reflns_number 10869
_diffrn_reflns_point_group_measured_fraction_full 0.999
_diffrn_reflns_point_group_measured_fraction_max 0.999
_diffrn_reflns_theta_full 26.000
_diffrn_reflns_theta_max 30.031
_diffrn_reflns_theta_min 2.893
_diffrn_source 'SuperNova (Mo) X-ray Source'
_exptl_absorpt_coefficient_mu 2.376
_exptl_absorpt_correction_T_max 0.845
_exptl_absorpt_correction_T_min 0.627
_exptl_absorpt_correction_type gaussian
_exptl_absorpt_process_details
;
CrysAlisPro, Agilent Technologies,
Version 1.171.37.33 (release 27-03-2014 CrysAlis171 .NET)
(compiled Mar 27 2014,17:12:48)
Numerical absorption correction based on gaussian integration over
            a multifaceted crystal model
Empirical absorption correction using spherical harmonics,
 implemented in SCALE3 ABSPACK scaling algorithm.
;
_exptl_crystal_colour 'clear yellow'
_exptl_crystal_colour_lustre clear
_exptl_crystal_colour_primary yellow
_exptl_crystal_density_diffrn 1.679
_exptl_crystal_description block
_exptl_crystal_F_000 604
_exptl_crystal_recrystallization_method 'Re-crystallisation from solvent: Hexane'
_exptl_crystal_size_max 0.3627
_exptl_crystal_size_mid 0.1606
_exptl_crystal_size_min 0.0919
_refine_diff_density_max 0.772
_refine_diff_density_min -0.502
_refine_diff_density_rms 0.079
_refine_ls_abs_structure_details
;
 Refined as an inversion twin.
;
_refine_ls_abs_structure_Flack 0.156(18)
_refine_ls_extinction_method none
_refine_ls_goodness_of_fit_ref 1.023
_refine_ls_hydrogen_treatment constr
_refine_ls_matrix_type full
_refine_ls_number_parameters 281
_refine_ls_number_reflns 6245
_refine_ls_number_restraints 19
_refine_ls_restrained_S_all 1.028
_refine_ls_R_factor_all 0.0312
_refine_ls_R_factor_gt 0.0288
_refine_ls_shift/su_max 0.000
_refine_ls_shift/su_mean 0.000
_refine_ls_structure_factor_coef Fsqd
_refine_ls_weighting_details 'w=1/[\s^2^(Fo^2^)+(0.0232P)^2^+0.7860P] where P=(Fo^2^+2Fc^2^)/3'
_refine_ls_weighting_scheme calc
_refine_ls_wR_factor_gt 0.0636
_refine_ls_wR_factor_ref 0.0655
_reflns_Friedel_coverage 0.924
_reflns_Friedel_fraction_full 0.999
_reflns_Friedel_fraction_max 0.999
_reflns_number_gt 5946
_reflns_number_total 6245
_reflns_threshold_expression 'I > 2\s(I)'
_cod_data_source_file c8sc00890f2.cif
_cod_data_source_block 1oCl_rnp1340
_cod_depositor_comments 'Adding full bibliography for 1549107--1549121.cif.'
_cod_original_cell_volume 1197.81(5)
_cod_database_code 1549119
_shelxl_version_number 2013-4
_chemical_oxdiff_formula 'C18 H30 F4 Cl1 I1 Ni1 P2'
_chemical_oxdiff_usercomment 'Vargini 1 2 Ni Cl'
_shelx_space_group_comment
;
The symmetry employed for this shelxl refinement is uniquely defined
by the following loop, which should always be used as a source of
symmetry information in preference to the above space-group names.
They are only intended as comments.
;
_reflns_odcompleteness_completeness 99.81
_reflns_odcompleteness_iscentric 1
_reflns_odcompleteness_theta 29.97
_olex2_refinement_description
;
1. Fixed Uiso
 At 1.2 times of:
  All C(H,H) groups
 At 1.5 times of:
  All C(H,H,H) groups
2. Shared sites
{C16, C16A}
3. Restrained distances
 C13-C14 = C13A-C14A = C15-C16 = C15A-C16A = C17-C18 = C17A-C18A
 1.52 with sigma of 0.01
4. Uiso/Uaniso restraints and constraints
Uanis(C18) \\sim Ueq, Uanis(C18A) \\sim Ueq: with sigma of 0.01 and sigma for
terminal atoms of 0.02
Uanis(Ni1) = Uanis(Ni1A)
Uanis(Cl1) = Uanis(Cl1)
Uanis(C15) = Uanis(C17A)
Uanis(C13A) = Uanis(C17)
Uanis(C13) = Uanis(C15A)
Uanis(C14A) = Uanis(C14)
Uanis(C18A) = Uanis(C18)
Uanis(C16A) = Uanis(C16)
5. Others
 Sof(Cl1A)=Sof(Ni1A)=1-FVAR(1)
 Sof(Ni1)=Sof(Cl1)=FVAR(1)
 Sof(C17A)=Sof(H17C)=Sof(H17D)=Sof(C15A)=Sof(H15C)=Sof(H15D)=Sof(C13A)=
 Sof(H13C)=Sof(H13D)=Sof(C18A)=Sof(H18D)=Sof(H18E)=Sof(H18F)=Sof(C14A)=
 Sof(H14D)=Sof(H14E)=Sof(H14F)=Sof(C16A)=Sof(H16D)=Sof(H16E)=Sof(H16F)=1-FVAR(2)
 Sof(C16)=Sof(H16A)=Sof(H16B)=Sof(H16C)=Sof(C14)=Sof(H14A)=Sof(H14B)=Sof(H14C)=
 Sof(C17)=Sof(H17A)=Sof(H17B)=Sof(C18)=Sof(H18A)=Sof(H18B)=Sof(H18C)=Sof(C15)=
 Sof(H15A)=Sof(H15B)=Sof(C13)=Sof(H13A)=Sof(H13B)=FVAR(2)
6.a Riding coordinates:
 C16(H16A,H16B,H16C), C16A(H16D,H16E,H16F)
6.b Secondary CH2 refined with riding coordinates:
 C7(H7A,H7B), C9(H9A,H9B), C11(H11A,H11B), C17(H17A,H17B), C15(H15A,H15B),
 C13(H13A,H13B), C17A(H17C,H17D), C15A(H15C,H15D), C13A(H13C,H13D)
6.c Idealised Me refined as rotating group:
 C8(H8A,H8B,H8C), C10(H10A,H10B,H10C), C12(H12A,H12B,H12C), C14(H14A,H14B,
 H14C), C18(H18A,H18B,H18C), C18A(H18D,H18E,H18F), C14A(H14D,H14E,H14F)
;

loop_
_space_group_symop_operation_xyz
'x, y, z'
'-x, y+1/2, -z'

loop_
_atom_site_label
_atom_site_type_symbol
_atom_site_fract_x
_atom_site_fract_y
_atom_site_fract_z
_atom_site_U_iso_or_equiv
_atom_site_adp_type
_atom_site_occupancy
_atom_site_site_symmetry_order
_atom_site_calc_flag
_atom_site_refinement_flags_posn
_atom_site_refinement_flags_adp
_atom_site_refinement_flags_occupancy
_atom_site_disorder_assembly
_atom_site_disorder_group
I1 I 0.17169(3) 0.18638(3) 0.35860(3) 0.02929(8) Uani 1 1 d . . . . .
Ni1 Ni 0.1123(6) 0.4409(5) 0.3091(3) 0.0212(6) Uani 0.73(2) 1 d . . P A 1
P1 P 0.29786(14) 0.47754(11) 0.46853(11) 0.0298(3) Uani 1 1 d . . . . .
P2 P -0.05997(13) 0.42892(12) 0.14141(12) 0.0317(3) Uani 1 1 d . . . . .
Cl1 Cl -0.0400(6) 0.5120(5) 0.4395(4) 0.0469(11) Uani 0.73(2) 1 d . . P A 1
F4 F 0.2931(3) 0.5237(2) 0.0727(3) 0.0350(6) Uani 1 1 d . . . . .
F3 F 0.4810(3) 0.4260(3) -0.0708(3) 0.0417(8) Uani 1 1 d . . . . .
F2 F 0.5342(3) 0.2260(3) -0.0311(3) 0.0512(9) Uani 1 1 d . . . . .
F1 F 0.4010(4) 0.1239(2) 0.1601(4) 0.0418(8) Uani 1 1 d . . . . .
C3 C 0.3725(5) 0.2234(4) 0.1418(5) 0.0289(10) Uani 1 1 d . . . . .
C6 C 0.3171(4) 0.4237(3) 0.1016(4) 0.0226(8) Uani 1 1 d . . . . .
C1 C 0.2454(4) 0.3764(3) 0.2013(4) 0.0203(8) Uani 1 1 d . . . . .
C2 C 0.2756(4) 0.2732(3) 0.2181(4) 0.0221(8) Uani 1 1 d . . . . .
C5 C 0.4141(5) 0.3751(4) 0.0240(4) 0.0281(10) Uani 1 1 d . . . . .
C4 C 0.4422(5) 0.2740(4) 0.0453(5) 0.0313(10) Uani 1 1 d . . . . .
C7 C 0.4660(5) 0.4065(4) 0.4626(5) 0.0276(9) Uani 1 1 d . . . . .
H7A H 0.4428 0.3335 0.4668 0.033 Uiso 1 1 calc R . . . .
H7B H 0.5032 0.4192 0.3728 0.033 Uiso 1 1 calc R . . . .
C9 C 0.2539(6) 0.4640(6) 0.6454(5) 0.0464(16) Uani 1 1 d . . . . .
H9A H 0.3385 0.4860 0.7071 0.056 Uiso 1 1 calc R . . . .
H9B H 0.1725 0.5099 0.6604 0.056 Uiso 1 1 calc R . . . .
C8 C 0.5875(5) 0.4288(5) 0.5735(5) 0.0396(12) Uani 1 1 d . . . . .
H8A H 0.6740 0.3904 0.5552 0.059 Uiso 1 1 calc GR . . . .
H8B H 0.5570 0.4090 0.6628 0.059 Uiso 1 1 calc GR . . . .
H8C H 0.6095 0.5014 0.5740 0.059 Uiso 1 1 calc GR . . . .
C10 C 0.2133(7) 0.3580(6) 0.6842(6) 0.062(2) Uani 1 1 d . . . . .
H10A H 0.1196 0.3400 0.6359 0.092 Uiso 1 1 calc GR . . . .
H10B H 0.2065 0.3545 0.7831 0.092 Uiso 1 1 calc GR . . . .
H10C H 0.2874 0.3104 0.6586 0.092 Uiso 1 1 calc GR . . . .
C11 C 0.3534(9) 0.6108(5) 0.4659(6) 0.060(2) Uani 1 1 d . . . . .
H11A H 0.2664 0.6538 0.4696 0.072 Uiso 1 1 calc R . . . .
H11B H 0.4186 0.6248 0.5494 0.072 Uiso 1 1 calc R . . . .
C16 C -0.2305(8) 0.2887(7) 0.2682(8) 0.082(3) Uani 0.605(6) 1 d D . P A 1
H16A H -0.3122 0.2449 0.2479 0.123 Uiso 0.605(6) 1 d R . P A 1
H16B H -0.2632 0.3528 0.2997 0.123 Uiso 0.605(6) 1 d R . P A 1
H16C H -0.1650 0.2586 0.3380 0.123 Uiso 0.605(6) 1 d R . P A 1
C12 C 0.4299(12) 0.6415(6) 0.3422(8) 0.083(3) Uani 1 1 d . . . . .
H12A H 0.3665 0.6283 0.2587 0.125 Uiso 1 1 calc GR . . . .
H12B H 0.5194 0.6023 0.3402 0.125 Uiso 1 1 calc GR . . . .
H12C H 0.4533 0.7138 0.3478 0.125 Uiso 1 1 calc GR . . . .
C14 C -0.1400(10) 0.4128(9) -0.1484(10) 0.048(2) Uani 0.605(6) 1 d D . P A 1
H14A H -0.0988 0.4034 -0.2360 0.071 Uiso 0.605(6) 1 calc GR . P A 1
H14B H -0.2016 0.4732 -0.1531 0.071 Uiso 0.605(6) 1 calc GR . P A 1
H14C H -0.1980 0.3534 -0.1290 0.071 Uiso 0.605(6) 1 calc GR . P A 1
C17 C -0.2050(12) 0.5218(10) 0.1372(10) 0.076(4) Uani 0.605(6) 1 d D . P A 1
H17A H -0.2807 0.5042 0.0634 0.091 Uiso 0.605(6) 1 calc R . P A 1
H17B H -0.2495 0.5201 0.2251 0.091 Uiso 0.605(6) 1 calc R . P A 1
C18 C -0.151(2) 0.6248(11) 0.1137(19) 0.099(6) Uani 0.605(6) 1 d D U P A 1
H18A H -0.0572 0.6344 0.1667 0.149 Uiso 0.605(6) 1 calc GR . P A 1
H18B H -0.2203 0.6747 0.1427 0.149 Uiso 0.605(6) 1 calc GR . P A 1
H18C H -0.1397 0.6339 0.0162 0.149 Uiso 0.605(6) 1 calc GR . P A 1
C15 C -0.1557(13) 0.3059(12) 0.1438(11) 0.068(3) Uani 0.605(6) 1 d D . P A 1
H15A H -0.2277 0.3023 0.0630 0.082 Uiso 0.605(6) 1 calc R . P A 1
H15B H -0.0847 0.2508 0.1354 0.082 Uiso 0.605(6) 1 calc R . P A 1
C13 C -0.0174(8) 0.4260(10) -0.0343(8) 0.045(2) Uani 0.605(6) 1 d D . P A 1
H13A H 0.0335 0.4898 -0.0522 0.054 Uiso 0.605(6) 1 calc R . P A 1
H13B H 0.0525 0.3702 -0.0430 0.054 Uiso 0.605(6) 1 calc R . P A 1
C17A C -0.070(2) 0.5399(14) 0.0335(18) 0.068(3) Uani 0.395(6) 1 d D . P A 2
H17C H 0.0083 0.5351 -0.0285 0.082 Uiso 0.395(6) 1 calc R . P A 2
H17D H -0.1631 0.5377 -0.0243 0.082 Uiso 0.395(6) 1 calc R . P A 2
C15A C -0.2285(14) 0.3912(10) 0.1942(13) 0.045(2) Uani 0.395(6) 1 d D . P A 2
H15C H -0.2618 0.4440 0.2557 0.054 Uiso 0.395(6) 1 calc R . P A 2
H15D H -0.2994 0.3884 0.1125 0.054 Uiso 0.395(6) 1 calc R . P A 2
C13A C -0.0260(19) 0.340(2) 0.0055(16) 0.076(4) Uani 0.395(6) 1 d D . P A 2
H13C H 0.0689 0.3557 -0.0279 0.091 Uiso 0.395(6) 1 calc R . P A 2
H13D H -0.0195 0.2705 0.0447 0.091 Uiso 0.395(6) 1 calc R . P A 2
C18A C -0.058(3) 0.6406(17) 0.102(3) 0.099(6) Uani 0.395(6) 1 d D U P A 2
H18D H -0.1230 0.6425 0.1759 0.149 Uiso 0.395(6) 1 calc GR . P A 2
H18E H -0.0860 0.6938 0.0356 0.149 Uiso 0.395(6) 1 calc GR . P A 2
H18F H 0.0417 0.6515 0.1409 0.149 Uiso 0.395(6) 1 calc GR . P A 2
C14A C -0.1415(15) 0.3399(15) -0.1165(14) 0.048(2) Uani 0.395(6) 1 d D . P A 2
H14D H -0.1122 0.2938 -0.1872 0.071 Uiso 0.395(6) 1 calc GR . P A 2
H14E H -0.1519 0.4085 -0.1539 0.071 Uiso 0.395(6) 1 calc GR . P A 2
H14F H -0.2342 0.3175 -0.0864 0.071 Uiso 0.395(6) 1 calc GR . P A 2
C16A C -0.2305(8) 0.2887(7) 0.2682(8) 0.082(3) Uani 0.395(6) 1 d D . P A 2
H16D H -0.1885 0.2411 0.2191 0.123 Uiso 0.395(6) 1 d R . P A 2
H16E H -0.3320 0.2736 0.2800 0.123 Uiso 0.395(6) 1 d R . P A 2
H16F H -0.1818 0.2988 0.3591 0.123 Uiso 0.395(6) 1 d R . P A 2
Cl1A Cl -0.003(2) 0.554(2) 0.4255(18) 0.064(5) Uani 0.27(2) 1 d . . P A 2
Ni1A Ni 0.1325(10) 0.4593(7) 0.3054(10) 0.0212(6) Uani 0.27(2) 1 d . . P A 2

loop_
_atom_site_aniso_label
_atom_site_aniso_U_11
_atom_site_aniso_U_22
_atom_site_aniso_U_33
_atom_site_aniso_U_23
_atom_site_aniso_U_13
_atom_site_aniso_U_12
I1 0.02608(12) 0.02727(13) 0.03577(14) 0.01082(14) 0.00967(9) 0.00191(13)
Ni1 0.0229(10) 0.0225(13) 0.0182(3) -0.0019(7) 0.0022(5) 0.0073(9)
P1 0.0379(6) 0.0338(7) 0.0172(5) -0.0040(5) 0.0000(4) 0.0117(5)
P2 0.0286(6) 0.0399(7) 0.0259(5) 0.0060(5) -0.0013(4) 0.0107(5)
Cl1 0.0355(17) 0.072(3) 0.0329(11) -0.0219(15) 0.0006(10) 0.0260(16)
F4 0.0452(16) 0.0300(15) 0.0287(14) 0.0113(12) -0.0024(12) -0.0031(13)
F3 0.0352(15) 0.068(2) 0.0237(13) 0.0099(15) 0.0106(11) -0.0141(15)
F2 0.0420(17) 0.066(2) 0.0501(19) -0.0197(17) 0.0281(15) 0.0064(15)
F1 0.0419(18) 0.0230(16) 0.062(2) -0.0086(15) 0.0127(15) 0.0089(13)
C3 0.029(2) 0.023(2) 0.036(2) -0.0073(19) 0.0098(19) 0.0013(18)
C6 0.0260(19) 0.025(2) 0.0168(17) 0.0006(16) 0.0004(14) -0.0041(16)
C1 0.0196(17) 0.021(2) 0.0194(18) -0.0007(16) 0.0002(14) 0.0015(15)
C2 0.0217(18) 0.023(2) 0.0222(19) 0.0021(16) 0.0063(15) 0.0006(16)
C5 0.024(2) 0.041(3) 0.0201(19) 0.0023(19) 0.0061(15) -0.0102(19)
C4 0.026(2) 0.040(3) 0.028(2) -0.012(2) 0.0084(17) 0.001(2)
C7 0.022(2) 0.034(3) 0.027(2) -0.0009(18) 0.0041(16) -0.0012(17)
C9 0.034(2) 0.087(5) 0.017(2) -0.010(3) 0.0003(18) 0.019(3)
C8 0.030(2) 0.050(3) 0.038(3) -0.005(3) -0.003(2) -0.008(2)
C10 0.044(3) 0.117(7) 0.026(3) 0.007(4) 0.013(2) -0.012(4)
C11 0.105(6) 0.030(3) 0.040(3) -0.015(3) -0.021(3) 0.013(3)
C16 0.043(4) 0.123(8) 0.081(6) 0.046(6) 0.013(4) -0.003(4)
C12 0.152(9) 0.040(4) 0.053(4) 0.000(3) -0.010(5) -0.035(5)
C14 0.033(3) 0.073(7) 0.034(4) -0.014(5) -0.008(3) 0.009(5)
C17 0.064(6) 0.124(10) 0.036(4) -0.031(6) -0.019(4) 0.059(7)
C18 0.125(13) 0.064(7) 0.095(8) -0.016(6) -0.063(11) 0.013(9)
C15 0.052(6) 0.100(9) 0.051(6) 0.024(6) -0.003(4) 0.009(5)
C13 0.027(3) 0.077(6) 0.030(4) -0.017(4) -0.003(3) 0.014(4)
C17A 0.052(6) 0.100(9) 0.051(6) 0.024(6) -0.003(4) 0.009(5)
C15A 0.027(3) 0.077(6) 0.030(4) -0.017(4) -0.003(3) 0.014(4)
C13A 0.064(6) 0.124(10) 0.036(4) -0.031(6) -0.019(4) 0.059(7)
C18A 0.125(13) 0.064(7) 0.095(8) -0.016(6) -0.063(11) 0.013(9)
C14A 0.033(3) 0.073(7) 0.034(4) -0.014(5) -0.008(3) 0.009(5)
C16A 0.043(4) 0.123(8) 0.081(6) 0.046(6) 0.013(4) -0.003(4)
Cl1A 0.039(6) 0.101(12) 0.050(5) -0.044(7) -0.010(4) 0.041(7)
Ni1A 0.0229(10) 0.0225(13) 0.0182(3) -0.0019(7) 0.0022(5) 0.0073(9)

loop_
_atom_type_symbol
_atom_type_description
_atom_type_scat_dispersion_real
_atom_type_scat_dispersion_imag
_atom_type_scat_source
C C 0.0033 0.0016 'International Tables Vol C Tables 4.2.6.8 and 6.1.1.4'
H H 0.0000 0.0000 'International Tables Vol C Tables 4.2.6.8 and 6.1.1.4'
Cl Cl 0.1484 0.1585 'International Tables Vol C Tables 4.2.6.8 and 6.1.1.4'
F F 0.0171 0.0103 'International Tables Vol C Tables 4.2.6.8 and 6.1.1.4'
I I -0.4742 1.8119 'International Tables Vol C Tables 4.2.6.8 and 6.1.1.4'
Ni Ni 0.3393 1.1124 'International Tables Vol C Tables 4.2.6.8 and 6.1.1.4'
P P 0.1023 0.0942 'International Tables Vol C Tables 4.2.6.8 and 6.1.1.4'

loop_
_exptl_crystal_face_index_h
_exptl_crystal_face_index_k
_exptl_crystal_face_index_l
_exptl_crystal_face_perp_dist
_exptl_oxdiff_crystal_face_indexfrac_h
_exptl_oxdiff_crystal_face_indexfrac_k
_exptl_oxdiff_crystal_face_indexfrac_l
_exptl_oxdiff_crystal_face_x
_exptl_oxdiff_crystal_face_y
_exptl_oxdiff_crystal_face_z
8 -13 -6 0.1066 8.4988 -12.9872 -5.5037 0.0476 -0.7040 0.7246
1 11 -11 0.0631 1.4987 11.0366 -11.4643 1.0022 -0.0349 -0.1816
0 -18 4 0.0464 -0.4968 -18.0099 4.4664 -0.8120 -0.5615 0.2530
0 14 9 0.0608 -0.2540 13.9616 9.2549 -0.0875 0.9990 -0.0758
0 0 0 0.1416 0.4997 -0.0025 0.4995 -0.0194 0.0275 0.0437
4 17 -4 0.0492 3.9950 17.0035 -3.9662 0.8118 0.5781 0.0260
-1 -11 11 0.0485 -1.2488 -11.0360 11.2149 -0.9842 0.0263 0.1968
-3 14 -7 0.0641 -3.4998 14.0278 -7.4701 0.7888 0.2179 -0.5381
-6 11 -9 0.0789 -5.7477 11.0383 -9.2232 0.7562 -0.0097 -0.6897
1 18 -4 0.0398 1.2464 18.0079 -4.2163 0.8106 0.5805 -0.1941
-3 -5 13 0.0598 -3.2492 -5.0426 13.2189 -0.9441 0.3472 -0.0021
8 1 -12 0.0704 7.7473 1.0322 -11.7239 0.8129 -0.4018 0.4070
7 9 -10 0.0716 7.2458 9.0247 -10.2152 0.9673 -0.0036 0.2872
-13 2 -1 0.1859 -13.2431 2.0204 -0.7553 -0.1180 -0.0868 -1.0186
-2 -13 -10 0.0742 -2.4947 -12.9572 -9.5050 0.0862 -0.9967 -0.1443

loop_
_geom_angle_atom_site_label_1
_geom_angle_atom_site_label_2
_geom_angle_atom_site_label_3
_geom_angle
P2 Ni1 P1 171.0(4)
P2 Ni1 Cl1 90.30(15)
Cl1 Ni1 P1 89.67(16)
C1 Ni1 P1 89.4(2)
C1 Ni1 P2 90.88(19)
C1 Ni1 Cl1 178.1(3)
C7 P1 Ni1 117.68(18)
C7 P1 C9 104.2(2)
C7 P1 C11 104.5(3)
C7 P1 Ni1A 118.5(3)
C9 P1 Ni1 114.4(2)
C9 P1 C11 101.2(3)
C9 P1 Ni1A 119.8(3)
C11 P1 Ni1 113.0(3)
C11 P1 Ni1A 106.4(3)
C17 P2 Ni1 117.1(3)
C17 P2 C15 103.8(6)
C15 P2 Ni1 111.8(4)
C13 P2 Ni1 120.8(3)
C13 P2 C17 102.6(5)
C13 P2 C15 98.0(5)
C17A P2 C13A 95.7(10)
C17A P2 Ni1A 105.1(6)
C15A P2 C17A 113.8(7)
C15A P2 C13A 104.3(9)
C15A P2 Ni1A 119.4(5)
C13A P2 Ni1A 116.3(5)
F1 C3 C2 121.3(5)
F1 C3 C4 118.0(4)
C4 C3 C2 120.8(5)
F4 C6 C1 120.3(4)
F4 C6 C5 115.8(4)
C1 C6 C5 123.9(4)
C6 C1 Ni1 124.8(4)
C6 C1 C2 114.8(4)
C6 C1 Ni1A 116.7(4)
C2 C1 Ni1 120.3(4)
C2 C1 Ni1A 128.3(4)
C3 C2 I1 117.1(3)
C3 C2 C1 122.1(4)
C1 C2 I1 120.8(3)
F3 C5 C6 120.8(5)
F3 C5 C4 119.9(4)
C4 C5 C6 119.3(4)
F2 C4 C3 121.2(5)
F2 C4 C5 119.7(4)
C3 C4 C5 119.0(4)
C8 C7 P1 117.1(4)
C10 C9 P1 114.4(4)
C12 C11 P1 114.8(4)
C18 C17 P2 111.4(10)
C16 C15 P2 114.0(10)
C14 C13 P2 119.3(7)
C18A C17A P2 117.4(16)
C14A C13A P2 114.4(11)
P1 Ni1A P2 174.3(5)
P1 Ni1A Cl1A 86.5(5)
C1 Ni1A P1 94.4(4)
C1 Ni1A P2 87.3(4)
C1 Ni1A Cl1A 178.8(6)
Cl1A Ni1A P2 91.7(4)

loop_
_geom_bond_atom_site_label_1
_geom_bond_atom_site_label_2
_geom_bond_distance
I1 C2 2.095(4)
Ni1 P1 2.270(5)
Ni1 P2 2.193(4)
Ni1 Cl1 2.201(5)
Ni1 C1 1.899(5)
P1 C7 1.826(5)
P1 C9 1.828(5)
P1 C11 1.836(7)
P1 Ni1A 2.128(10)
P2 C17 1.818(10)
P2 C15 1.853(15)
P2 C13 1.805(8)
P2 C17A 1.806(18)
P2 C15A 1.762(13)
P2 C13A 1.830(16)
P2 Ni1A 2.327(10)
F4 C6 1.365(5)
F3 C5 1.345(5)
F2 C4 1.345(5)
F1 C3 1.349(6)
C3 C2 1.387(6)
C3 C4 1.369(7)
C6 C1 1.382(5)
C6 C5 1.387(6)
C1 C2 1.399(6)
C1 Ni1A 1.880(10)
C5 C4 1.373(7)
C7 C8 1.522(7)
C9 C10 1.508(10)
C11 C12 1.516(11)
C16 C15 1.476(9)
C14 C13 1.531(9)
C17 C18 1.475(12)
C17A C18A 1.492(13)
C13A C14A 1.532(12)
Cl1A Ni1A 2.191(13)

loop_
_geom_torsion_atom_site_label_1
_geom_torsion_atom_site_label_2
_geom_torsion_atom_site_label_3
_geom_torsion_atom_site_label_4
_geom_torsion
Ni1 P1 C7 C8 -177.6(4)
Ni1 P1 C9 C10 62.3(5)
Ni1 P1 C11 C12 -70.5(7)
Ni1 P2 C17 C18 65.0(10)
Ni1 P2 C15 C16 62.2(9)
Ni1 P2 C13 C14 177.3(8)
Ni1 P2 C17A C18A -43.6(19)
Ni1 P2 C13A C14A -174.6(14)
Ni1 C1 C2 I1 1.4(5)
Ni1 C1 C2 C3 -179.7(4)
Ni1 C1 Ni1A P1 114(2)
Ni1 C1 Ni1A P2 -61(2)
P1 Ni1 C1 C6 -91.0(4)
P1 Ni1 C1 C2 90.1(4)
P1 Ni1 C1 Ni1A -59(2)
P2 Ni1 C1 C6 79.9(5)
P2 Ni1 C1 C2 -99.0(4)
P2 Ni1 C1 Ni1A 112(2)
F4 C6 C1 Ni1 -1.0(6)
F4 C6 C1 C2 177.9(4)
F4 C6 C1 Ni1A -6.6(6)
F4 C6 C5 F3 1.4(6)
F4 C6 C5 C4 -178.9(4)
F3 C5 C4 F2 -1.5(7)
F3 C5 C4 C3 -179.6(4)
F1 C3 C2 I1 -1.6(7)
F1 C3 C2 C1 179.5(4)
F1 C3 C4 F2 1.3(7)
F1 C3 C4 C5 179.5(4)
C6 C1 C2 I1 -177.6(3)
C6 C1 C2 C3 1.3(6)
C6 C1 Ni1A P1 -95.6(4)
C6 C1 Ni1A P2 89.8(4)
C6 C5 C4 F2 178.8(4)
C6 C5 C4 C3 0.7(7)
C1 C6 C5 F3 -179.5(4)
C1 C6 C5 C4 0.2(7)
C2 C3 C4 F2 -178.6(4)
C2 C3 C4 C5 -0.5(8)
C2 C1 Ni1A P1 79.1(6)
C2 C1 Ni1A P2 -95.4(5)
C5 C6 C1 Ni1 179.9(4)
C5 C6 C1 C2 -1.1(6)
C5 C6 C1 Ni1A 174.3(5)
C4 C3 C2 I1 178.4(4)
C4 C3 C2 C1 -0.5(7)
C7 P1 C9 C10 -67.6(4)
C7 P1 C11 C12 58.7(6)
C9 P1 C7 C8 -49.7(5)
C9 P1 C11 C12 166.7(6)
C11 P1 C7 C8 56.1(4)
C11 P1 C9 C10 -175.9(5)
C17 P2 C15 C16 -64.9(9)
C17 P2 C13 C14 -50.2(11)
C17 P2 C17A C18A 64.9(17)
C17 P2 C13A C14A -6(2)
C15 P2 C17 C18 -171.3(9)
C15 P2 C13 C14 56.0(10)
C15 P2 C17A C18A 138.3(17)
C15 P2 C13A C14A 82.5(18)
C13 P2 C17 C18 -69.6(10)
C13 P2 C15 C16 -170.0(8)
C13 P2 C17A C18A -157(2)
C13 P2 C13A C14A -66.6(15)
C17A P2 C17 C18 -34.5(11)
C17A P2 C15 C16 -119.7(11)
C17A P2 C13 C14 -84.7(11)
C17A P2 C13A C14A -56.8(19)
C15A P2 C17 C18 168.9(11)
C15A P2 C15 C16 -40.6(8)
C15A P2 C13 C14 13.9(12)
C15A P2 C17A C18A 87.4(19)
C15A P2 C13A C14A 59.5(19)
C13A P2 C17 C18 -103.9(15)
C13A P2 C15 C16 171.0(11)
C13A P2 C13 C14 83.7(12)
C13A P2 C17A C18A -164.2(19)
Ni1A P1 C7 C8 174.3(4)
Ni1A P1 C9 C10 67.7(5)
Ni1A P1 C11 C12 -67.5(7)
Ni1A P2 C17 C18 57.5(10)
Ni1A P2 C15 C16 63.9(10)
Ni1A P2 C13 C14 -176.3(8)
Ni1A P2 C17A C18A -45.0(19)
Ni1A P2 C13A C14A -166.7(14)
Ni1A C1 C2 I1 7.6(7)
Ni1A C1 C2 C3 -173.5(5)
